data_4000445
loop_
_publ_author_name
'Tsai, Mu-Lin'
'Liu, Ching-Yang'
'Wang, Ya-Yun'
'Chen, Jao-yu'
'Chou, Teh-Chang'
'Lin, Hsiu-Mei'
'Tsai, Sheng-Heng'
'Chow, Tahsin J.'

_publ_section_title
;
 Preparation and Luminescence Properties of Polymers Containing Dialkoxyacenes
;
_journal_coden_ASTM CMATEX
_journal_issue 17
_journal_name_full 'Chemistry of Materials'
_journal_page_first 3373
_journal_page_last 3380
_journal_paper_doi 10.1021/cm049431x
_journal_volume 16
_journal_year 2004
_chemical_formula_moiety 'C21 H18 O2'
_chemical_formula_sum 'C21 H18 O2'
_chemical_formula_weight 302.35
_space_group_IT_number 2
_space_group_name_Hall '-P 1'
_space_group_name_H-M_alt 'P -1'
_symmetry_cell_setting triclinic
_symmetry_Int_Tables_number 2
_symmetry_space_group_name_Hall '-P 1'
_symmetry_space_group_name_H-M 'P -1'
_atom_sites_solution_hydrogens geom
_atom_sites_solution_primary direct
_atom_sites_solution_secondary difmap
_cell_angle_alpha 85.567(17)
_cell_angle_beta 87.28(2)
_cell_angle_gamma 73.885(19)
_cell_formula_units_Z 4
_cell_length_a 10.719(3)
_cell_length_b 11.444(2)
_cell_length_c 13.315(3)
_cell_measurement_temperature 293(2)
_cell_measurement_wavelength 0.71073
_cell_volume 1563.9(6)
_diffrn_ambient_temperature 293(2)
_diffrn_detector 'scintillation LiI'
_diffrn_detector_dtime 1.195
_diffrn_measured_fraction_theta_full 1
_diffrn_measured_fraction_theta_max 1
_diffrn_measurement_device '\k-geometry diffractometer'
_diffrn_measurement_device_type 'Enraf Nonius TurboCAD4'
_diffrn_measurement_method 'non-profiled omega/2theta scans'
_diffrn_orient_matrix_type
;
  x-axis points to radiation source
  the matrix is specified in reciprocal space
;
_diffrn_orient_matrix_UB_11 0.061076
_diffrn_orient_matrix_UB_12 -0.067692
_diffrn_orient_matrix_UB_13 0.03999
_diffrn_orient_matrix_UB_21 -0.026221
_diffrn_orient_matrix_UB_22 -0.061034
_diffrn_orient_matrix_UB_23 -0.038
_diffrn_orient_matrix_UB_31 0.070846
_diffrn_orient_matrix_UB_32 0.001391
_diffrn_orient_matrix_UB_33 -0.051335
_diffrn_radiation_monochromator graphite
_diffrn_radiation_probe x-ray
_diffrn_radiation_type MoK\a
_diffrn_radiation_wavelength 0.71073
_diffrn_reflns_av_R_equivalents 0.0278
_diffrn_reflns_av_unetI/netI 0.1085
_diffrn_reflns_limit_h_max 12
_diffrn_reflns_limit_h_min -12
_diffrn_reflns_limit_k_max 13
_diffrn_reflns_limit_k_min -13
_diffrn_reflns_limit_l_max 0
_diffrn_reflns_limit_l_min -15
_diffrn_reflns_number 5749
_diffrn_reflns_theta_full 24.97
_diffrn_reflns_theta_max 24.97
_diffrn_reflns_theta_min 1.53
_diffrn_source 'Enraf Nonius FR590'
_diffrn_standards_decay_% 2
_diffrn_standards_interval_time 60
_diffrn_standards_number 3
_exptl_absorpt_coefficient_mu 0.081
_exptl_absorpt_correction_T_max 0.9759
_exptl_absorpt_correction_T_min 0.9011
_exptl_absorpt_correction_type psi-scan
_exptl_crystal_colour colorless
_exptl_crystal_density_diffrn 1.284
_exptl_crystal_density_method 'not measured'
_exptl_crystal_description prism
_exptl_crystal_F_000 640
_exptl_crystal_size_max 0.5
_exptl_crystal_size_mid 0.38
_exptl_crystal_size_min 0.28
_refine_diff_density_max 0.29
_refine_diff_density_min -0.225
_refine_diff_density_rms 0.045
_refine_ls_extinction_method none
_refine_ls_goodness_of_fit_ref 1.02
_refine_ls_hydrogen_treatment mixed
_refine_ls_matrix_type full
_refine_ls_number_parameters 442
_refine_ls_number_reflns 5491
_refine_ls_number_restraints 0
_refine_ls_restrained_S_all 1.02
_refine_ls_R_factor_all 0.1896
_refine_ls_R_factor_gt 0.0515
_refine_ls_shift/su_max 0.287
_refine_ls_shift/su_mean 0.027
_refine_ls_structure_factor_coef Fsqd
_refine_ls_weighting_details 'calc w=1/[\s^2^(Fo^2^)+(0.0834P)^2^+0.0000P] where P=(Fo^2^+2Fc^2^)/3'
_refine_ls_weighting_scheme calc
_refine_ls_wR_factor_gt 0.1445
_refine_ls_wR_factor_ref 0.2011
_reflns_number_gt 2058
_reflns_number_total 5491
_reflns_threshold_expression >2sigma(I)
_cod_database_code 4000445
_exptl_absorpt_factor_mur 0.023
_exptl_absorpt_correction_t_ave 0.9371
_diffrn_standards_decay_corr_max 1.075
_diffrn_standards_decay_corr_min 0.975

loop_
_symmetry_equiv_pos_as_xyz
'x, y, z'
'-x, -y, -z'

loop_
_atom_site_label
_atom_site_type_symbol
_atom_site_fract_x
_atom_site_fract_y
_atom_site_fract_z
_atom_site_U_iso_or_equiv
_atom_site_adp_type
_atom_site_occupancy
_atom_site_symmetry_multiplicity
_atom_site_calc_flag
_atom_site_refinement_flags
_atom_site_disorder_assembly
_atom_site_disorder_group
C1 C 0.4000(5) 0.8740(4) 0.4332(4) 0.0728(14) Uani 1 1 d . . .
H1A H 0.4702 0.9068 0.4336 0.087 Uiso 1 1 calc R . .
C2 C 0.3523(5) 0.8228(4) 0.5115(4) 0.0716(14) Uani 1 1 d . . .
H2A H 0.3834 0.8114 0.5766 0.086 Uiso 1 1 calc R . .
C3 C 0.2369(4) 0.7855(4) 0.4767(3) 0.0635(12) Uani 1 1 d . . .
H3A H 0.1739 0.7714 0.5287 0.076 Uiso 1 1 calc R . .
C4 C 0.2972(4) 0.6814(4) 0.4086(3) 0.0503(11) Uani 1 1 d . . .
C5 C 0.3508(4) 0.7363(3) 0.3235(3) 0.0497(10) Uani 1 1 d . . .
C6 C 0.3221(4) 0.8709(4) 0.3421(3) 0.0613(12) Uani 1 1 d . . .
H6A H 0.3287 0.9269 0.2839 0.074 Uiso 1 1 calc R . .
C7 C 0.1870(4) 0.8889(4) 0.3949(3) 0.0658(13) Uani 1 1 d . . .
H7A H 0.154 0.9682 0.4221 0.079 Uiso 1 1 calc R . .
H7B H 0.1231 0.8732 0.3525 0.079 Uiso 1 1 calc R . .
C8 C 0.3025(4) 0.5625(4) 0.4148(3) 0.0464(10) Uani 1 1 d . . .
C9 C 0.3622(3) 0.4880(3) 0.3338(3) 0.0436(10) Uani 1 1 d . . .
C10 C 0.3626(4) 0.3668(4) 0.3341(3) 0.0514(11) Uani 1 1 d . . .
H10A H 0.3246 0.332 0.3885 0.062 Uiso 1 1 calc R . .
C11 C 0.4189(4) 0.2957(4) 0.2542(3) 0.0512(11) Uani 1 1 d . . .
C12 C 0.4171(4) 0.1719(4) 0.2523(4) 0.0656(13) Uani 1 1 d . . .
H12A H 0.379 0.136 0.3059 0.079 Uiso 1 1 calc R . .
C13 C 0.4708(5) 0.1054(4) 0.1726(4) 0.0770(14) Uani 1 1 d . . .
H13A H 0.4689 0.0246 0.1727 0.092 Uiso 1 1 calc R . .
C14 C 0.5284(5) 0.1568(4) 0.0910(4) 0.0698(13) Uani 1 1 d . . .
H14A H 0.5626 0.1109 0.0364 0.084 Uiso 1 1 calc R . .
C15 C 0.5345(4) 0.2733(4) 0.0912(3) 0.0613(12) Uani 1 1 d . . .
H15A H 0.5763 0.3055 0.0377 0.074 Uiso 1 1 calc R . .
C16 C 0.4785(4) 0.3473(4) 0.1714(3) 0.0496(10) Uani 1 1 d . . .
C17 C 0.4760(4) 0.4709(4) 0.1718(3) 0.0510(11) Uani 1 1 d . . .
H17A H 0.5144 0.5058 0.1178 0.061 Uiso 1 1 calc R . .
C18 C 0.4181(4) 0.5424(3) 0.2499(3) 0.0434(10) Uani 1 1 d . . .
C19 C 0.4106(4) 0.6694(4) 0.2472(3) 0.0473(10) Uani 1 1 d . . .
C20 C 0.5845(4) 0.7424(4) 0.1787(3) 0.0717(14) Uani 1 1 d . . .
H20A H 0.6134 0.7783 0.1175 0.107 Uiso 1 1 calc R . .
H20B H 0.6468 0.6664 0.1969 0.107 Uiso 1 1 calc R . .
H20C H 0.576 0.7967 0.2316 0.107 Uiso 1 1 calc R . .
C21 C 0.3196(5) 0.4753(5) 0.5808(3) 0.0803(15) Uani 1 1 d . . .
H21A H 0.2728 0.4389 0.6316 0.12 Uiso 1 1 calc R . .
H21B H 0.3359 0.5462 0.6054 0.12 Uiso 1 1 calc R . .
H21C H 0.4007 0.4176 0.565 0.12 Uiso 1 1 calc R . .
C31A C 1.178(3) 0.7639(18) 0.7627(16) 0.062(5) Uani 0.5 1 d P . .
C31B C 1.050(3) 0.655(3) 0.747(2) 0.126(12) Uani 0.5 1 d P . .
C32A C 1.0751(19) 0.861(3) 0.7441(18) 0.067(6) Uani 0.5 1 d P . .
C32B C 0.963(3) 0.721(4) 0.736(2) 0.121(12) Uani 0.5 1 d P . .
C33 C 0.9637(6) 0.8282(6) 0.7766(4) 0.0824(17) Uani 1 1 d . . .
C34 C 0.9658(4) 0.8022(4) 0.8909(3) 0.0594(12) Uani 1 1 d . . .
C35 C 1.0750(4) 0.6998(4) 0.9112(3) 0.0625(12) Uani 1 1 d . . .
C36 C 1.1429(6) 0.6683(6) 0.8088(4) 0.0848(17) Uani 1 1 d . . .
C37A C 1.130(3) 0.817(2) 0.763(2) 0.085(12) Uani 0.5 1 d P . .
C37B C 1.006(5) 0.672(4) 0.754(2) 0.116(18) Uani 0.5 1 d P . .
C38 C 0.8878(4) 0.8602(4) 0.9649(3) 0.0539(11) Uani 1 1 d . . .
C39 C 0.9125(4) 0.8149(3) 1.0690(3) 0.0481(10) Uani 1 1 d . . .
C40 C 0.8369(4) 0.8705(4) 1.1475(3) 0.0539(11) Uani 1 1 d . . .
H40A H 0.7697 0.9407 1.1339 0.065 Uiso 1 1 calc R . .
C41 C 0.8587(4) 0.8240(4) 1.2471(3) 0.0542(11) Uani 1 1 d . . .
C42 C 0.7815(5) 0.8805(5) 1.3292(4) 0.0711(13) Uani 1 1 d . . .
H42A H 0.716 0.9524 1.3175 0.085 Uiso 1 1 calc R . .
C43 C 0.8032(6) 0.8300(6) 1.4247(4) 0.0865(16) Uani 1 1 d . . .
H43A H 0.7522 0.8681 1.4776 0.104 Uiso 1 1 calc R . .
C44 C 0.9011(6) 0.7215(6) 1.4449(4) 0.0826(16) Uani 1 1 d . . .
H44A H 0.913 0.6878 1.5108 0.099 Uiso 1 1 calc R . .
C45 C 0.9783(5) 0.6655(5) 1.3696(3) 0.0697(14) Uani 1 1 d . . .
H45A H 1.0433 0.594 1.384 0.084 Uiso 1 1 calc R . .
C46 C 0.9606(4) 0.7156(4) 1.2679(3) 0.0550(11) Uani 1 1 d . . .
C47 C 1.0405(4) 0.6626(4) 1.1879(3) 0.0573(12) Uani 1 1 d . . .
H47A H 1.1099 0.5944 1.2018 0.069 Uiso 1 1 calc R . .
C48 C 1.0199(4) 0.7078(4) 1.0894(3) 0.0513(10) Uani 1 1 d . . .
C49 C 1.1024(4) 0.6542(4) 1.0062(3) 0.0581(12) Uani 1 1 d . . .
C50 C 1.1971(5) 0.4428(4) 1.0156(4) 0.0975(19) Uani 1 1 d . . .
H50A H 1.2763 0.3824 1.0334 0.146 Uiso 1 1 calc R . .
H50B H 1.1794 0.4376 0.9464 0.146 Uiso 1 1 calc R . .
H50C H 1.1268 0.4286 1.0578 0.146 Uiso 1 1 calc R . .
C51 C 0.8201(4) 1.0711(4) 0.9277(4) 0.0749(14) Uani 1 1 d . . .
H51A H 0.7441 1.1377 0.915 0.112 Uiso 1 1 calc R . .
H51B H 0.8786 1.0647 0.8703 0.112 Uiso 1 1 calc R . .
H51C H 0.8623 1.0851 0.9858 0.112 Uiso 1 1 calc R . .
O1 O 0.4628(3) 0.7214(2) 0.1638(2) 0.0589(8) Uani 1 1 d . . .
O2 O 0.2454(3) 0.5092(3) 0.49344(19) 0.0586(8) Uani 1 1 d . . .
O3 O 1.2098(3) 0.5582(3) 1.0293(2) 0.0742(9) Uani 1 1 d . . .
O4 O 0.7832(3) 0.9609(2) 0.9456(2) 0.0609(8) Uani 1 1 d . . .

loop_
_atom_site_aniso_label
_atom_site_aniso_U_11
_atom_site_aniso_U_22
_atom_site_aniso_U_33
_atom_site_aniso_U_23
_atom_site_aniso_U_13
_atom_site_aniso_U_12
C1 0.073(3) 0.069(3) 0.080(4) -0.020(3) 0.004(3) -0.023(3)
C2 0.078(3) 0.077(4) 0.057(3) -0.019(3) -0.010(3) -0.011(3)
C3 0.060(3) 0.070(3) 0.057(3) -0.010(2) 0.006(2) -0.012(2)
C4 0.050(3) 0.058(3) 0.043(2) -0.004(2) 0.003(2) -0.015(2)
C5 0.056(3) 0.047(3) 0.049(3) 0.001(2) 0.000(2) -0.019(2)
C6 0.073(3) 0.056(3) 0.057(3) -0.006(2) 0.000(2) -0.021(2)
C7 0.067(3) 0.057(3) 0.069(3) -0.007(2) -0.009(2) -0.009(2)
C8 0.045(2) 0.058(3) 0.037(2) 0.005(2) 0.0017(19) -0.018(2)
C9 0.038(2) 0.047(3) 0.044(2) 0.004(2) -0.0059(19) -0.0107(19)
C10 0.049(3) 0.060(3) 0.047(3) 0.003(2) 0.003(2) -0.018(2)
C11 0.045(3) 0.047(3) 0.061(3) 0.005(2) -0.007(2) -0.011(2)
C12 0.065(3) 0.057(3) 0.077(3) -0.001(3) 0.005(3) -0.022(2)
C13 0.079(4) 0.059(3) 0.093(4) -0.014(3) 0.001(3) -0.017(3)
C14 0.068(3) 0.064(3) 0.075(4) -0.021(3) -0.006(3) -0.009(3)
C15 0.057(3) 0.072(3) 0.052(3) -0.009(2) -0.002(2) -0.011(2)
C16 0.044(2) 0.055(3) 0.047(3) -0.001(2) -0.008(2) -0.010(2)
C17 0.046(3) 0.062(3) 0.044(2) 0.006(2) -0.005(2) -0.015(2)
C18 0.047(2) 0.046(2) 0.038(2) -0.0017(19) -0.0052(19) -0.0116(19)
C19 0.049(2) 0.058(3) 0.034(2) 0.000(2) -0.0006(19) -0.014(2)
C20 0.061(3) 0.088(4) 0.073(3) -0.005(3) 0.015(2) -0.036(3)
C21 0.077(3) 0.106(4) 0.054(3) 0.020(3) -0.010(3) -0.025(3)
C31A 0.081(15) 0.061(13) 0.036(7) 0.002(8) -0.002(8) -0.011(10)
C31B 0.097(18) 0.139(18) 0.17(2) -0.078(15) 0.091(18) -0.083(14)
C32A 0.041(10) 0.104(18) 0.051(8) -0.006(9) -0.007(7) -0.010(10)
C32B 0.081(14) 0.24(3) 0.038(13) -0.035(17) 0.019(12) -0.040(16)
C33 0.092(5) 0.097(4) 0.043(3) -0.007(3) 0.001(3) -0.001(4)
C34 0.058(3) 0.065(3) 0.049(3) -0.002(2) -0.004(2) -0.006(2)
C35 0.067(3) 0.061(3) 0.049(3) -0.004(2) -0.006(2) 0.000(2)
C36 0.077(4) 0.109(5) 0.053(3) -0.020(3) 0.004(3) 0.004(4)
C37A 0.10(3) 0.09(3) 0.073(17) -0.010(18) 0.031(18) -0.04(3)
C37B 0.14(4) 0.20(4) 0.037(11) -0.052(18) -0.022(14) -0.09(3)
C38 0.045(3) 0.048(3) 0.065(3) 0.004(2) -0.011(2) -0.008(2)
C39 0.046(2) 0.047(2) 0.054(3) -0.003(2) -0.005(2) -0.016(2)
C40 0.047(3) 0.056(3) 0.059(3) -0.011(2) 0.000(2) -0.014(2)
C41 0.053(3) 0.063(3) 0.053(3) -0.011(2) -0.001(2) -0.027(2)
C42 0.073(3) 0.082(3) 0.065(3) -0.014(3) 0.002(3) -0.030(3)
C43 0.086(4) 0.121(5) 0.064(4) -0.024(3) 0.012(3) -0.046(4)
C44 0.090(4) 0.126(5) 0.048(3) -0.001(3) -0.006(3) -0.057(4)
C45 0.070(3) 0.094(4) 0.055(3) 0.008(3) -0.012(3) -0.040(3)
C46 0.057(3) 0.069(3) 0.047(3) 0.000(2) -0.010(2) -0.032(2)
C47 0.059(3) 0.052(3) 0.062(3) 0.004(2) -0.017(2) -0.018(2)
C48 0.050(3) 0.054(3) 0.052(3) -0.004(2) -0.006(2) -0.016(2)
C49 0.049(3) 0.049(3) 0.069(3) -0.007(2) -0.015(2) 0.001(2)
C50 0.087(4) 0.062(4) 0.138(5) -0.025(3) -0.038(4) 0.000(3)
C51 0.067(3) 0.056(3) 0.095(4) 0.010(3) -0.002(3) -0.010(2)
O1 0.0636(19) 0.0699(19) 0.0480(17) 0.0085(14) 0.0016(14) -0.0305(16)
O2 0.0567(18) 0.076(2) 0.0443(17) 0.0108(15) 0.0001(14) -0.0245(15)
O3 0.0606(19) 0.067(2) 0.086(2) -0.0107(17) -0.0217(17) 0.0027(17)
O4 0.0460(17) 0.0549(19) 0.075(2) 0.0066(15) -0.0067(15) -0.0052(15)

loop_
_atom_type_symbol
_atom_type_description
_atom_type_scat_dispersion_real
_atom_type_scat_dispersion_imag
_atom_type_scat_source
C C 0.0033 0.0016 'International Tables Vol C Tables 4.2.6.8 and 6.1.1.4'
H H 0 0 'International Tables Vol C Tables 4.2.6.8 and 6.1.1.4'
O O 0.0106 0.006 'International Tables Vol C Tables 4.2.6.8 and 6.1.1.4'

loop_
_cod_changelog_entry_id
_cod_changelog_entry_author
_cod_changelog_entry_date
_cod_changelog_entry_text
1 'Vaitkus, Antanas' 2021-10-23T06:30:00+03:00 'Updated bibliographic information.'
